data_4102007
loop_
_publ_author_name
'Shuifa Qiu'
'Tao Xu'
'Juan Zhou'
'Yinlong Guo'
'Guosheng Liu'

_publ_section_title
;
 Palladium-Catalyzed Intermolecular Aminofluorination of Styrenes
;
_journal_name_full 'Journal of the American Chemical Society'
_journal_page_first 2856
_journal_page_last 2857
_journal_paper_doi 10.1021/ja909716k
_journal_volume 132
_journal_year 2010
_chemical_formula_sum 'C21 H18 F N O4 S2'
_chemical_formula_weight 431.48
_chemical_name_systematic
; 
 ? 
;
_space_group_IT_number 2
_symmetry_cell_setting triclinic
_symmetry_space_group_name_Hall '-P 1'
_symmetry_space_group_name_H-M 'P -1'
_atom_sites_solution_hydrogens geom
_atom_sites_solution_primary direct
_atom_sites_solution_secondary difmap
_audit_creation_method SHELXL-97
_cell_angle_alpha 105.759(2)
_cell_angle_beta 94.136(2)
_cell_angle_gamma 102.117(2)
_cell_formula_units_Z 2
_cell_length_a 8.3529(10)
_cell_length_b 9.3193(11)
_cell_length_c 13.6920(17)
_cell_measurement_reflns_used 2309
_cell_measurement_temperature 293(2)
_cell_measurement_theta_max 53.326
_cell_measurement_theta_min 4.677
_cell_volume 993.4(2)
_computing_cell_refinement 'Bruker SMART'
_computing_data_collection 'Bruker SMART'
_computing_data_reduction 'Bruker SHELXTL'
_computing_molecular_graphics 'Bruker SHELXTL'
_computing_publication_material 'Bruker SHELXTL'
_computing_structure_refinement 'SHELXL-97 (Sheldrick, 1997)'
_computing_structure_solution 'SHELXS-97 (Sheldrick, 1990)'
_diffrn_ambient_temperature 293(2)
_diffrn_measured_fraction_theta_full 0.982
_diffrn_measured_fraction_theta_max 0.982
_diffrn_measurement_device_type 'CCD area detector'
_diffrn_measurement_method 'phi and omega scans'
_diffrn_radiation_monochromator graphite
_diffrn_radiation_source 'fine-focus sealed tube'
_diffrn_radiation_type MoK\a
_diffrn_radiation_wavelength 0.71073
_diffrn_reflns_av_R_equivalents 0.0690
_diffrn_reflns_av_sigmaI/netI 0.0619
_diffrn_reflns_limit_h_max 10
_diffrn_reflns_limit_h_min -10
_diffrn_reflns_limit_k_max 11
_diffrn_reflns_limit_k_min -10
_diffrn_reflns_limit_l_max 16
_diffrn_reflns_limit_l_min -16
_diffrn_reflns_number 5487
_diffrn_reflns_theta_full 26.00
_diffrn_reflns_theta_max 26.00
_diffrn_reflns_theta_min 2.34
_exptl_absorpt_coefficient_mu 0.306
_exptl_absorpt_correction_T_max 1.00000
_exptl_absorpt_correction_T_min 0.27276
_exptl_absorpt_correction_type empirical
_exptl_absorpt_process_details sadabs
_exptl_crystal_colour colorless
_exptl_crystal_density_diffrn 1.442
_exptl_crystal_density_method 'not measured'
_exptl_crystal_description prismatic
_exptl_crystal_F_000 448
_exptl_crystal_size_max 0.369
_exptl_crystal_size_mid 0.275
_exptl_crystal_size_min 0.231
_refine_diff_density_max 0.368
_refine_diff_density_min -0.299
_refine_diff_density_rms 0.057
_refine_ls_extinction_method none
_refine_ls_goodness_of_fit_ref 0.975
_refine_ls_hydrogen_treatment constr
_refine_ls_matrix_type full
_refine_ls_number_parameters 262
_refine_ls_number_reflns 3841
_refine_ls_number_restraints 0
_refine_ls_restrained_S_all 0.975
_refine_ls_R_factor_all 0.0558
_refine_ls_R_factor_gt 0.0456
_refine_ls_shift/su_max 0.001
_refine_ls_shift/su_mean 0.000
_refine_ls_structure_factor_coef Fsqd
_refine_ls_weighting_details 'calc w=1/[\s^2^(Fo^2^)+(0.0679P)^2^+0.0000P] where P=(Fo^2^+2Fc^2^)/3'
_refine_ls_weighting_scheme calc
_refine_ls_wR_factor_gt 0.1153
_refine_ls_wR_factor_ref 0.1211
_reflns_number_gt 3081
_reflns_number_total 3841
_reflns_threshold_expression >2sigma(I)
_cod_data_source_file ja909716k_si_008.cif
_cod_data_source_block cd29548
_cod_database_code 4102007

loop_
_symmetry_equiv_pos_as_xyz
'x, y, z'
'-x, -y, -z'

loop_
_atom_site_label
_atom_site_type_symbol
_atom_site_fract_x
_atom_site_fract_y
_atom_site_fract_z
_atom_site_U_iso_or_equiv
_atom_site_adp_type
_atom_site_occupancy
_atom_site_symmetry_multiplicity
_atom_site_calc_flag
_atom_site_refinement_flags
_atom_site_disorder_assembly
_atom_site_disorder_group
S1 S 0.75703(6) 0.37438(7) 0.63946(4) 0.04642(18) Uani 1 1 d . . .
S2 S 0.73663(7) 0.15741(6) 0.76229(4) 0.04790(18) Uani 1 1 d . . .
F1 F 1.14121(16) 0.53384(18) 0.92508(10) 0.0689(4) Uani 1 1 d . . .
N1 N 0.7811(2) 0.33675(19) 0.75231(12) 0.0421(4) Uani 1 1 d . . .
O1 O 0.88787(18) 0.5031(2) 0.64584(12) 0.0601(4) Uani 1 1 d . . .
O2 O 0.7423(2) 0.2343(2) 0.56183(12) 0.0708(5) Uani 1 1 d . . .
O3 O 0.59767(19) 0.06989(18) 0.68915(14) 0.0692(5) Uani 1 1 d . . .
O4 O 0.7280(2) 0.17587(18) 0.86794(13) 0.0618(5) Uani 1 1 d . . .
C1 C 0.8633(2) 0.4646(2) 0.84592(14) 0.0406(5) Uani 1 1 d . . .
H1 H 0.8677 0.4196 0.9027 0.049 Uiso 1 1 calc R . .
C2 C 1.0409(3) 0.5493(3) 0.84290(16) 0.0476(5) Uani 1 1 d . . .
H2 H 1.0781 0.5061 0.7773 0.057 Uiso 1 1 calc R . .
C3 C 1.0435(3) 0.7174(3) 0.8600(2) 0.0617(6) Uani 1 1 d . . .
H3A H 1.1276 0.7817 0.9164 0.074 Uiso 1 1 calc R . .
H3B H 1.0654 0.7475 0.7989 0.074 Uiso 1 1 calc R . .
C4 C 0.8729(3) 0.7311(2) 0.88505(16) 0.0485(5) Uani 1 1 d . . .
C5 C 0.7715(3) 0.5896(2) 0.87590(14) 0.0409(5) Uani 1 1 d . . .
C6 C 0.6105(3) 0.5743(3) 0.89710(17) 0.0516(5) Uani 1 1 d . . .
H6 H 0.5434 0.4785 0.8917 0.062 Uiso 1 1 calc R . .
C7 C 0.5522(3) 0.7059(3) 0.9267(2) 0.0666(7) Uani 1 1 d . . .
H7 H 0.4445 0.6989 0.9416 0.080 Uiso 1 1 calc R . .
C8 C 0.6527(4) 0.8476(3) 0.9341(2) 0.0715(8) Uani 1 1 d . . .
H8 H 0.6115 0.9350 0.9531 0.086 Uiso 1 1 calc R . .
C9 C 0.8125(3) 0.8607(3) 0.9138(2) 0.0643(7) Uani 1 1 d . . .
H9 H 0.8797 0.9565 0.9194 0.077 Uiso 1 1 calc R . .
C10 C 0.5710(2) 0.4331(3) 0.63391(14) 0.0430(5) Uani 1 1 d . . .
C11 C 0.4220(3) 0.3276(3) 0.61743(18) 0.0591(6) Uani 1 1 d . . .
H11 H 0.4178 0.2247 0.6104 0.071 Uiso 1 1 calc R . .
C12 C 0.2781(3) 0.3787(4) 0.6116(2) 0.0742(8) Uani 1 1 d . . .
H12 H 0.1759 0.3103 0.6026 0.089 Uiso 1 1 calc R . .
C13 C 0.2860(4) 0.5299(4) 0.6191(2) 0.0717(8) Uani 1 1 d . . .
H13 H 0.1888 0.5624 0.6128 0.086 Uiso 1 1 calc R . .
C14 C 0.4339(3) 0.6327(3) 0.6354(2) 0.0667(7) Uani 1 1 d . . .
H14 H 0.4378 0.7352 0.6413 0.080 Uiso 1 1 calc R . .
C15 C 0.5789(3) 0.5848(3) 0.64332(17) 0.0550(6) Uani 1 1 d . . .
H15 H 0.6807 0.6547 0.6549 0.066 Uiso 1 1 calc R . .
C16 C 0.9116(3) 0.0872(2) 0.73072(17) 0.0453(5) Uani 1 1 d . . .
C17 C 1.0560(3) 0.1432(3) 0.7983(2) 0.0579(6) Uani 1 1 d . . .
H17 H 1.0614 0.2168 0.8606 0.070 Uiso 1 1 calc R . .
C18 C 1.1934(3) 0.0877(3) 0.7713(2) 0.0700(7) Uani 1 1 d . . .
H18 H 1.2921 0.1247 0.8159 0.084 Uiso 1 1 calc R . .
C19 C 1.1843(4) -0.0212(3) 0.6797(3) 0.0731(8) Uani 1 1 d . . .
H19 H 1.2769 -0.0576 0.6622 0.088 Uiso 1 1 calc R . .
C20 C 1.0414(4) -0.0760(3) 0.6144(2) 0.0774(8) Uani 1 1 d . . .
H20 H 1.0364 -0.1507 0.5527 0.093 Uiso 1 1 calc R . .
C21 C 0.9025(3) -0.0222(3) 0.63847(19) 0.0628(7) Uani 1 1 d . . .
H21 H 0.8047 -0.0594 0.5931 0.075 Uiso 1 1 calc R . .

loop_
_atom_site_aniso_label
_atom_site_aniso_U_11
_atom_site_aniso_U_22
_atom_site_aniso_U_33
_atom_site_aniso_U_23
_atom_site_aniso_U_13
_atom_site_aniso_U_12
S1 0.0438(3) 0.0651(4) 0.0365(3) 0.0155(2) 0.0099(2) 0.0241(3)
S2 0.0463(3) 0.0418(3) 0.0576(4) 0.0130(2) 0.0141(3) 0.0146(2)
F1 0.0562(8) 0.0955(11) 0.0550(8) 0.0252(7) -0.0053(6) 0.0181(8)
N1 0.0495(10) 0.0418(10) 0.0370(9) 0.0109(7) 0.0056(7) 0.0163(8)
O1 0.0416(9) 0.0908(13) 0.0607(10) 0.0434(9) 0.0116(7) 0.0139(8)
O2 0.0807(12) 0.0874(13) 0.0452(10) 0.0003(8) 0.0102(8) 0.0467(10)
O3 0.0455(9) 0.0538(10) 0.0961(14) 0.0061(9) 0.0018(9) 0.0088(8)
O4 0.0815(12) 0.0519(10) 0.0661(10) 0.0272(8) 0.0356(9) 0.0249(9)
C1 0.0479(12) 0.0426(11) 0.0344(10) 0.0146(8) 0.0067(8) 0.0126(9)
C2 0.0427(12) 0.0621(14) 0.0391(11) 0.0159(10) 0.0041(9) 0.0142(10)
C3 0.0529(14) 0.0555(15) 0.0740(17) 0.0204(12) 0.0146(12) 0.0035(11)
C4 0.0566(13) 0.0452(12) 0.0458(12) 0.0170(10) 0.0085(10) 0.0112(10)
C5 0.0483(12) 0.0426(11) 0.0351(10) 0.0137(9) 0.0099(9) 0.0137(9)
C6 0.0536(13) 0.0513(13) 0.0512(13) 0.0145(10) 0.0181(10) 0.0124(11)
C7 0.0617(16) 0.0756(18) 0.0703(17) 0.0187(14) 0.0256(13) 0.0310(14)
C8 0.083(2) 0.0566(16) 0.084(2) 0.0171(13) 0.0255(15) 0.0356(15)
C9 0.0795(18) 0.0445(14) 0.0703(17) 0.0201(12) 0.0105(14) 0.0134(13)
C10 0.0414(11) 0.0594(14) 0.0328(10) 0.0158(9) 0.0077(8) 0.0178(10)
C11 0.0464(14) 0.0718(17) 0.0618(15) 0.0251(12) 0.0029(11) 0.0143(12)
C12 0.0411(14) 0.117(3) 0.0713(18) 0.0417(17) 0.0100(12) 0.0133(15)
C13 0.0610(17) 0.120(3) 0.0616(16) 0.0451(16) 0.0224(13) 0.0522(18)
C14 0.0707(18) 0.0832(19) 0.0661(16) 0.0326(14) 0.0181(13) 0.0441(16)
C15 0.0546(14) 0.0629(15) 0.0535(14) 0.0226(11) 0.0074(11) 0.0199(12)
C16 0.0478(12) 0.0411(11) 0.0529(13) 0.0172(10) 0.0117(10) 0.0174(9)
C17 0.0584(15) 0.0547(14) 0.0628(15) 0.0177(11) 0.0040(12) 0.0190(12)
C18 0.0475(15) 0.0690(17) 0.102(2) 0.0387(16) 0.0022(14) 0.0167(13)
C19 0.0658(18) 0.0663(18) 0.108(2) 0.0381(17) 0.0355(17) 0.0372(15)
C20 0.085(2) 0.0749(19) 0.080(2) 0.0121(15) 0.0271(17) 0.0448(17)
C21 0.0647(16) 0.0585(15) 0.0632(16) 0.0060(12) 0.0084(12) 0.0257(13)

loop_
_atom_type_symbol
_atom_type_description
_atom_type_scat_dispersion_real
_atom_type_scat_dispersion_imag
_atom_type_scat_source
C C 0.0033 0.0016 'International Tables Vol C Tables 4.2.6.8 and 6.1.1.4'
H H 0.0000 0.0000 'International Tables Vol C Tables 4.2.6.8 and 6.1.1.4'
N N 0.0061 0.0033 'International Tables Vol C Tables 4.2.6.8 and 6.1.1.4'
O O 0.0106 0.0060 'International Tables Vol C Tables 4.2.6.8 and 6.1.1.4'
F F 0.0171 0.0103 'International Tables Vol C Tables 4.2.6.8 and 6.1.1.4'
S S 0.1246 0.1234 'International Tables Vol C Tables 4.2.6.8 and 6.1.1.4'

loop_
_geom_angle_atom_site_label_1
_geom_angle_atom_site_label_2
_geom_angle_atom_site_label_3
_geom_angle
_geom_angle_site_symmetry_1
_geom_angle_site_symmetry_3
_geom_angle_publ_flag
O2 S1 O1 119.78(10) . . ?
O2 S1 N1 106.75(10) . . ?
O1 S1 N1 105.87(9) . . ?
O2 S1 C10 109.82(10) . . ?
O1 S1 C10 107.62(10) . . ?
N1 S1 C10 106.16(9) . . ?
O3 S2 O4 119.61(11) . . ?
O3 S2 N1 108.30(10) . . ?
O4 S2 N1 104.96(9) . . ?
O3 S2 C16 109.79(10) . . ?
O4 S2 C16 108.29(10) . . ?
N1 S2 C16 104.83(9) . . ?
C1 N1 S2 117.83(13) . . ?
C1 N1 S1 119.24(13) . . ?
S2 N1 S1 122.54(10) . . ?
N1 C1 C5 114.17(16) . . ?
N1 C1 C2 116.51(15) . . ?
C5 C1 C2 104.80(16) . . ?
N1 C1 H1 106.9 . . ?
C5 C1 H1 106.9 . . ?
C2 C1 H1 106.9 . . ?
F1 C2 C3 109.23(19) . . ?
F1 C2 C1 106.82(16) . . ?
C3 C2 C1 107.76(16) . . ?
F1 C2 H2 111.0 . . ?
C3 C2 H2 111.0 . . ?
C1 C2 H2 111.0 . . ?
C4 C3 C2 104.86(18) . . ?
C4 C3 H3A 110.8 . . ?
C2 C3 H3A 110.8 . . ?
C4 C3 H3B 110.8 . . ?
C2 C3 H3B 110.8 . . ?
H3A C3 H3B 108.9 . . ?
C9 C4 C5 119.6(2) . . ?
C9 C4 C3 129.0(2) . . ?
C5 C4 C3 111.38(19) . . ?
C4 C5 C6 121.6(2) . . ?
C4 C5 C1 110.79(18) . . ?
C6 C5 C1 127.58(19) . . ?
C5 C6 C7 118.0(2) . . ?
C5 C6 H6 121.0 . . ?
C7 C6 H6 121.0 . . ?
C8 C7 C6 120.5(2) . . ?
C8 C7 H7 119.7 . . ?
C6 C7 H7 119.7 . . ?
C9 C8 C7 120.6(2) . . ?
C9 C8 H8 119.7 . . ?
C7 C8 H8 119.7 . . ?
C8 C9 C4 119.6(2) . . ?
C8 C9 H9 120.2 . . ?
C4 C9 H9 120.2 . . ?
C15 C10 C11 121.5(2) . . ?
C15 C10 S1 118.28(17) . . ?
C11 C10 S1 120.23(18) . . ?
C10 C11 C12 118.2(2) . . ?
C10 C11 H11 120.9 . . ?
C12 C11 H11 120.9 . . ?
C13 C12 C11 120.3(3) . . ?
C13 C12 H12 119.9 . . ?
C11 C12 H12 119.9 . . ?
C14 C13 C12 120.8(2) . . ?
C14 C13 H13 119.6 . . ?
C12 C13 H13 119.6 . . ?
C13 C14 C15 119.9(3) . . ?
C13 C14 H14 120.1 . . ?
C15 C14 H14 120.1 . . ?
C10 C15 C14 119.3(2) . . ?
C10 C15 H15 120.3 . . ?
C14 C15 H15 120.3 . . ?
C21 C16 C17 121.0(2) . . ?
C21 C16 S2 119.51(18) . . ?
C17 C16 S2 119.54(17) . . ?
C16 C17 C18 118.7(2) . . ?
C16 C17 H17 120.7 . . ?
C18 C17 H17 120.7 . . ?
C19 C18 C17 120.4(3) . . ?
C19 C18 H18 119.8 . . ?
C17 C18 H18 119.8 . . ?
C20 C19 C18 120.4(2) . . ?
C20 C19 H19 119.8 . . ?
C18 C19 H19 119.8 . . ?
C19 C20 C21 120.8(3) . . ?
C19 C20 H20 119.6 . . ?
C21 C20 H20 119.6 . . ?
C16 C21 C20 118.9(3) . . ?
C16 C21 H21 120.6 . . ?
C20 C21 H21 120.6 . . ?

loop_
_geom_bond_atom_site_label_1
_geom_bond_atom_site_label_2
_geom_bond_distance
_geom_bond_site_symmetry_2
_geom_bond_publ_flag
S1 O2 1.4176(17) . ?
S1 O1 1.4209(17) . ?
S1 N1 1.6823(17) . ?
S1 C10 1.756(2) . ?
S2 O3 1.4166(17) . ?
S2 O4 1.4185(17) . ?
S2 N1 1.6795(18) . ?
S2 C16 1.758(2) . ?
F1 C2 1.411(2) . ?
N1 C1 1.495(3) . ?
C1 C5 1.508(3) . ?
C1 C2 1.536(3) . ?
C1 H1 0.9800 . ?
C2 C3 1.515(3) . ?
C2 H2 0.9800 . ?
C3 C4 1.512(3) . ?
C3 H3A 0.9700 . ?
C3 H3B 0.9700 . ?
C4 C9 1.376(3) . ?
C4 C5 1.378(3) . ?
C5 C6 1.383(3) . ?
C6 C7 1.384(3) . ?
C6 H6 0.9300 . ?
C7 C8 1.381(4) . ?
C7 H7 0.9300 . ?
C8 C9 1.371(4) . ?
C8 H8 0.9300 . ?
C9 H9 0.9300 . ?
C10 C15 1.371(3) . ?
C10 C11 1.376(3) . ?
C11 C12 1.387(3) . ?
C11 H11 0.9300 . ?
C12 C13 1.372(4) . ?
C12 H12 0.9300 . ?
C13 C14 1.356(4) . ?
C13 H13 0.9300 . ?
C14 C15 1.383(3) . ?
C14 H14 0.9300 . ?
C15 H15 0.9300 . ?
C16 C21 1.377(3) . ?
C16 C17 1.377(3) . ?
C17 C18 1.388(3) . ?
C17 H17 0.9300 . ?
C18 C19 1.368(4) . ?
C18 H18 0.9300 . ?
C19 C20 1.351(4) . ?
C19 H19 0.9300 . ?
C20 C21 1.384(3) . ?
C20 H20 0.9300 . ?
C21 H21 0.9300 . ?

loop_
_geom_hbond_atom_site_label_D
_geom_hbond_atom_site_label_H
_geom_hbond_atom_site_label_A
_geom_hbond_distance_DH
_geom_hbond_distance_HA
_geom_hbond_distance_DA
_geom_hbond_angle_DHA
_geom_hbond_site_symmetry_A
C1 H1 F1 0.98 2.29 3.135(2) 144.0 2_767

loop_
_geom_torsion_atom_site_label_1
_geom_torsion_atom_site_label_2
_geom_torsion_atom_site_label_3
_geom_torsion_atom_site_label_4
_geom_torsion
_geom_torsion_site_symmetry_1
_geom_torsion_site_symmetry_2
_geom_torsion_site_symmetry_3
_geom_torsion_site_symmetry_4
_geom_torsion_publ_flag
O3 S2 N1 C1 151.99(14) . . . . ?
O4 S2 N1 C1 23.15(16) . . . . ?
C16 S2 N1 C1 -90.85(15) . . . . ?
O3 S2 N1 S1 -35.25(14) . . . . ?
O4 S2 N1 S1 -164.09(12) . . . . ?
C16 S2 N1 S1 81.91(14) . . . . ?
O2 S1 N1 C1 156.41(14) . . . . ?
O1 S1 N1 C1 27.75(16) . . . . ?
C10 S1 N1 C1 -86.46(16) . . . . ?
O2 S1 N1 S2 -16.25(14) . . . . ?
O1 S1 N1 S2 -144.92(12) . . . . ?
C10 S1 N1 S2 100.87(13) . . . . ?
S2 N1 C1 C5 -123.83(15) . . . . ?
S1 N1 C1 C5 63.16(19) . . . . ?
S2 N1 C1 C2 113.70(17) . . . . ?
S1 N1 C1 C2 -59.3(2) . . . . ?
N1 C1 C2 F1 -121.27(18) . . . . ?
C5 C1 C2 F1 111.50(18) . . . . ?
N1 C1 C2 C3 121.46(19) . . . . ?
C5 C1 C2 C3 -5.8(2) . . . . ?
F1 C2 C3 C4 -109.3(2) . . . . ?
C1 C2 C3 C4 6.4(2) . . . . ?
C2 C3 C4 C9 175.2(2) . . . . ?
C2 C3 C4 C5 -4.9(3) . . . . ?
C9 C4 C5 C6 -1.4(3) . . . . ?
C3 C4 C5 C6 178.7(2) . . . . ?
C9 C4 C5 C1 -178.8(2) . . . . ?
C3 C4 C5 C1 1.3(2) . . . . ?
N1 C1 C5 C4 -125.82(18) . . . . ?
C2 C1 C5 C4 2.8(2) . . . . ?
N1 C1 C5 C6 57.0(3) . . . . ?
C2 C1 C5 C6 -174.4(2) . . . . ?
C4 C5 C6 C7 0.9(3) . . . . ?
C1 C5 C6 C7 177.9(2) . . . . ?
C5 C6 C7 C8 0.2(4) . . . . ?
C6 C7 C8 C9 -0.9(4) . . . . ?
C7 C8 C9 C4 0.4(4) . . . . ?
C5 C4 C9 C8 0.7(4) . . . . ?
C3 C4 C9 C8 -179.4(3) . . . . ?
O2 S1 C10 C15 -136.29(18) . . . . ?
O1 S1 C10 C15 -4.34(19) . . . . ?
N1 S1 C10 C15 108.66(17) . . . . ?
O2 S1 C10 C11 41.8(2) . . . . ?
O1 S1 C10 C11 173.74(17) . . . . ?
N1 S1 C10 C11 -73.25(18) . . . . ?
C15 C10 C11 C12 -0.7(3) . . . . ?
S1 C10 C11 C12 -178.74(18) . . . . ?
C10 C11 C12 C13 2.0(4) . . . . ?
C11 C12 C13 C14 -2.1(4) . . . . ?
C12 C13 C14 C15 0.9(4) . . . . ?
C11 C10 C15 C14 -0.4(3) . . . . ?
S1 C10 C15 C14 177.62(17) . . . . ?
C13 C14 C15 C10 0.4(4) . . . . ?
O3 S2 C16 C21 8.4(2) . . . . ?
O4 S2 C16 C21 140.6(2) . . . . ?
N1 S2 C16 C21 -107.8(2) . . . . ?
O3 S2 C16 C17 -172.12(17) . . . . ?
O4 S2 C16 C17 -39.9(2) . . . . ?
N1 S2 C16 C17 71.75(19) . . . . ?
C21 C16 C17 C18 0.3(3) . . . . ?
S2 C16 C17 C18 -179.19(18) . . . . ?
C16 C17 C18 C19 -0.4(4) . . . . ?
C17 C18 C19 C20 -0.1(4) . . . . ?
C18 C19 C20 C21 0.6(4) . . . . ?
C17 C16 C21 C20 0.2(4) . . . . ?
S2 C16 C21 C20 179.7(2) . . . . ?
C19 C20 C21 C16 -0.7(4) . . . . ?
